data_4033933
loop_
_publ_author_name
'Gholap, Sachin P.'
'Jangid, Dashrath'
'Fernandes, Rodney A.'

_publ_section_title
;
 Metal-Free Br\/onsted Acid-Catalyzed Rearrangement of \d-Hydroxyalkynones
 to 2,3-Dihydro-4 H-pyran-4-ones: Total Synthesis of Obolactone and a
 Catechol Pyran Isolated from Plectranthus sylvestris.
;
_journal_issue 6
_journal_name_full 'The Journal of organic chemistry'
_journal_page_first 3537
_journal_page_last 3551
_journal_paper_doi 10.1021/acs.joc.8b03141
_journal_volume 84
_journal_year 2019
_chemical_formula_moiety 'C11 H8 Br2 O2'
_chemical_formula_sum 'C11 H8 Br2 O2'
_chemical_formula_weight 331.99
_space_group_crystal_system monoclinic
_space_group_IT_number 14
_space_group_name_Hall '-P 2ybc'
_space_group_name_H-M_alt 'P 1 21/c 1'
_atom_sites_solution_hydrogens geom
_atom_sites_solution_primary dual
_audit_creation_date 2018-11-14
_audit_creation_method
;
Olex2 1.2-ac4
(compiled 2018.05.17 svn.r3504 for Rigaku Oxford Diffraction, GUI svn.r5492)
;
_cell_angle_alpha 90
_cell_angle_beta 92.023(4)
_cell_angle_gamma 90
_cell_formula_units_Z 4
_cell_length_a 10.6794(5)
_cell_length_b 7.5795(3)
_cell_length_c 13.4516(6)
_cell_measurement_reflns_used 3543
_cell_measurement_temperature 150
_cell_measurement_theta_max 31.1040
_cell_measurement_theta_min 2.4670
_cell_volume 1088.15(8)
_computing_cell_refinement 'CrystalClear-SM Expert 2.0 r7 (Rigaku, 2011)'
_computing_data_collection 'CrystalClear-SM Expert 2.0 r7 (Rigaku, 2011)'
_computing_data_reduction 'CrystalClear-SM Expert 2.0 r7 (Rigaku, 2011)'
_computing_molecular_graphics 'Olex2 (Dolomanov et al., 2009)'
_computing_publication_material 'Olex2 (Dolomanov et al., 2009)'
_computing_structure_refinement 'ShelXL (Sheldrick, 2015)'
_computing_structure_solution 'ShelXT (Sheldrick, 2015)'
_diffrn_ambient_temperature 150
_diffrn_detector CCD
_diffrn_detector_area_resol_mean 28.5714
_diffrn_detector_type 'Rigaku Saturn724+'
_diffrn_measured_fraction_theta_full 0.965
_diffrn_measured_fraction_theta_max 0.965
_diffrn_measurement_details
;
List of Runs (angles in degrees, time in seconds):

  # Type    Start    End  Width  t~exp~   \w     \q     \k     \f   Frames
--------------------------------------------------------------------------
  1  \w   -110.00  44.00   0.50    8.00    --  -20.00   0.00-108.00  308
  2  \w    -49.00 -31.00   0.50    8.00    --  -20.00 -72.00-180.00   36
;
_diffrn_measurement_device 'AFC12 (Right): Kappa 3 circle'
_diffrn_measurement_device_type 'Rigaku Saturn724+ (2x2 bin mode)'
_diffrn_measurement_method 'profile data from \w-scans'
_diffrn_measurement_specimen_support 'Mitegen 50um'
_diffrn_orient_matrix_type 'CrysAlisPro convention (1999,Acta A55,543-557)'
_diffrn_orient_matrix_UB_11 -0.0260894000
_diffrn_orient_matrix_UB_12 -0.0846928000
_diffrn_orient_matrix_UB_13 0.0079141000
_diffrn_orient_matrix_UB_21 -0.0201202000
_diffrn_orient_matrix_UB_22 -0.0038776000
_diffrn_orient_matrix_UB_23 -0.0507864000
_diffrn_orient_matrix_UB_31 0.0576938000
_diffrn_orient_matrix_UB_32 -0.0396139000
_diffrn_orient_matrix_UB_33 -0.0119911000
_diffrn_radiation_collimation 0.3
_diffrn_radiation_monochromator Confocal
_diffrn_radiation_probe x-ray
_diffrn_radiation_type MoK\a
_diffrn_radiation_wavelength 0.71073
_diffrn_reflns_av_R_equivalents 0.0348
_diffrn_reflns_av_unetI/netI 0.0333
_diffrn_reflns_Laue_measured_fraction_full 0.965
_diffrn_reflns_Laue_measured_fraction_max 0.965
_diffrn_reflns_limit_h_max 12
_diffrn_reflns_limit_h_min -12
_diffrn_reflns_limit_k_max 9
_diffrn_reflns_limit_k_min -6
_diffrn_reflns_limit_l_max 11
_diffrn_reflns_limit_l_min -15
_diffrn_reflns_number 3284
_diffrn_reflns_point_group_measured_fraction_full 0.965
_diffrn_reflns_point_group_measured_fraction_max 0.965
_diffrn_reflns_theta_full 24.991
_diffrn_reflns_theta_max 24.991
_diffrn_reflns_theta_min 3.031
_diffrn_source 'Rotating Anode'
_diffrn_source_current 24.0
_diffrn_source_power 1.2
_diffrn_source_target Mo
_diffrn_source_type 'Rotating Anode'
_diffrn_source_voltage 50.0
_exptl_absorpt_coefficient_mu 7.424
_exptl_absorpt_correction_T_max 1.00000
_exptl_absorpt_correction_T_min 0.33297
_exptl_absorpt_correction_type numerical
_exptl_absorpt_process_details
;
CrysAlisPro 1.171.39.46 (Rigaku Oxford Diffraction, 2018)
Empirical absorption correction using spherical harmonics,
 implemented in SCALE3 ABSPACK scaling algorithm.
;
_exptl_crystal_colour colourless
_exptl_crystal_colour_primary colourless
_exptl_crystal_density_diffrn 2.026
_exptl_crystal_description plate
_exptl_crystal_F_000 640
_exptl_crystal_size_max 0.159
_exptl_crystal_size_mid 0.125
_exptl_crystal_size_min 0.095
_refine_diff_density_max 0.417
_refine_diff_density_min -0.481
_refine_diff_density_rms 0.112
_refine_ls_extinction_method none
_refine_ls_goodness_of_fit_ref 1.046
_refine_ls_hydrogen_treatment constr
_refine_ls_matrix_type full
_refine_ls_number_parameters 136
_refine_ls_number_reflns 1836
_refine_ls_number_restraints 0
_refine_ls_restrained_S_all 1.046
_refine_ls_R_factor_all 0.0295
_refine_ls_R_factor_gt 0.0250
_refine_ls_shift/su_max 0.001
_refine_ls_shift/su_mean 0.000
_refine_ls_structure_factor_coef Fsqd
_refine_ls_weighting_details 'w=1/[\s^2^(Fo^2^)+(0.0436P)^2^+0.3794P] where P=(Fo^2^+2Fc^2^)/3'
_refine_ls_weighting_scheme calc
_refine_ls_wR_factor_gt 0.0667
_refine_ls_wR_factor_ref 0.0681
_reflns_Friedel_coverage 0.000
_reflns_number_gt 1720
_reflns_number_total 1836
_reflns_threshold_expression 'I > 2\s(I)'
_cod_data_source_file jo8b03141_si_004.cif
_cod_data_source_block raf-spg-1264_mo
_cod_original_cell_volume 1088.16(8)
_cod_database_code 4033933
_shelx_shelxl_version_number 2014/7
_shelx_space_group_comment
;
The symmetry employed for this shelxl refinement is uniquely defined
by the following loop, which should always be used as a source of
symmetry information in preference to the above space-group names.
They are only intended as comments.
;
_shelx_estimated_absorpt_t_max 0.539
_shelx_estimated_absorpt_t_min 0.385
_reflns_odcompleteness_completeness 82.22
_reflns_odcompleteness_iscentric 1
_reflns_odcompleteness_theta 30.94
_olex2_refinement_description
;
1. Fixed Uiso
 At 1.2 times of:
  All C(H) groups, All C(H,H) groups
2.a Secondary CH2 refined with riding coordinates:
 C4(H4A,H4B), C3(H3A,H3B)
2.b Aromatic/amide H refined with riding coordinates:
 C11(H11), C10(H10), C9(H9), C8(H8)
;
_olex2_submission_special_instructions 'No special instructions were received'
_oxdiff_exptl_absorpt_empirical_details
;
Empirical correction (ABSPACK) includes:
- Absorption correction using spherical harmonics
- Frame scaling
- Detector area scaling
;
_oxdiff_exptl_absorpt_empirical_full_max 1.729
_oxdiff_exptl_absorpt_empirical_full_min 0.620

loop_
_space_group_symop_operation_xyz
'x, y, z'
'-x, y+1/2, -z+1/2'
'-x, -y, -z'
'x, -y-1/2, z-1/2'

loop_
_atom_site_label
_atom_site_type_symbol
_atom_site_fract_x
_atom_site_fract_y
_atom_site_fract_z
_atom_site_U_iso_or_equiv
_atom_site_adp_type
_atom_site_occupancy
_atom_site_site_symmetry_order
_atom_site_calc_flag
_atom_site_refinement_flags_posn
Br1 Br 0.30035(3) 0.61291(4) 0.86339(2) 0.02215(12) Uani 1 1 d .
Br2 Br 0.15805(3) 0.93278(4) 0.59665(3) 0.02998(13) Uani 1 1 d .
O1 O 0.57968(19) 0.6695(3) 0.82643(16) 0.0286(5) Uani 1 1 d .
O2 O 0.37340(19) 0.6238(3) 0.56515(16) 0.0227(5) Uani 1 1 d .
C6 C 0.1834(3) 0.5675(4) 0.6434(2) 0.0194(6) Uani 1 1 d .
C11 C 0.1380(3) 0.3990(4) 0.6608(2) 0.0222(6) Uani 1 1 d .
H11 H 0.1945 0.3073 0.6798 0.027 Uiso 1 1 calc R
C2 C 0.5204(3) 0.6479(4) 0.7485(2) 0.0205(6) Uani 1 1 d .
C10 C 0.0108(3) 0.3638(4) 0.6506(2) 0.0248(7) Uani 1 1 d .
H10 H -0.0197 0.2482 0.6623 0.030 Uiso 1 1 calc R
C9 C -0.0714(3) 0.4974(4) 0.6232(2) 0.0270(7) Uani 1 1 d .
H9 H -0.1584 0.4726 0.6160 0.032 Uiso 1 1 calc R
C8 C -0.0288(3) 0.6663(4) 0.6063(2) 0.0255(7) Uani 1 1 d .
H8 H -0.0858 0.7581 0.5883 0.031 Uiso 1 1 calc R
C5 C 0.3197(3) 0.6061(4) 0.6540(2) 0.0185(6) Uani 1 1 d .
C7 C 0.0986(3) 0.6991(4) 0.6160(2) 0.0208(6) Uani 1 1 d .
C4 C 0.4934(3) 0.7159(4) 0.5685(2) 0.0244(7) Uani 1 1 d .
H4A H 0.4797 0.8425 0.5826 0.029 Uiso 1 1 calc R
H4B H 0.5325 0.7063 0.5031 0.029 Uiso 1 1 calc R
C3 C 0.5797(3) 0.6377(4) 0.6481(2) 0.0229(7) Uani 1 1 d .
H3A H 0.6601 0.7029 0.6505 0.027 Uiso 1 1 calc R
H3B H 0.5974 0.5130 0.6318 0.027 Uiso 1 1 calc R
C1 C 0.3847(3) 0.6243(3) 0.7416(2) 0.0186(6) Uani 1 1 d .

loop_
_atom_site_aniso_label
_atom_site_aniso_U_11
_atom_site_aniso_U_22
_atom_site_aniso_U_33
_atom_site_aniso_U_23
_atom_site_aniso_U_13
_atom_site_aniso_U_12
Br1 0.01978(19) 0.02839(19) 0.01823(19) -0.00202(11) -0.00026(12) 0.00202(11)
Br2 0.0319(2) 0.02016(19) 0.0382(2) 0.00132(13) 0.00589(16) 0.00135(12)
O1 0.0212(11) 0.0391(13) 0.0248(12) -0.0025(10) -0.0069(9) -0.0015(9)
O2 0.0189(11) 0.0304(12) 0.0186(11) -0.0014(9) -0.0002(8) -0.0043(8)
C6 0.0159(14) 0.0244(15) 0.0177(15) -0.0028(12) -0.0035(11) -0.0010(11)
C11 0.0212(16) 0.0234(15) 0.0217(16) -0.0008(12) -0.0029(12) 0.0019(12)
C2 0.0208(15) 0.0153(13) 0.0254(17) -0.0003(12) -0.0010(13) -0.0003(11)
C10 0.0219(16) 0.0250(16) 0.0275(18) -0.0015(13) -0.0003(13) -0.0061(12)
C9 0.0157(16) 0.0359(18) 0.0292(18) -0.0055(15) 0.0006(13) -0.0020(13)
C8 0.0210(16) 0.0300(16) 0.0255(17) -0.0031(14) 0.0001(12) 0.0068(13)
C5 0.0209(16) 0.0176(14) 0.0170(15) -0.0012(11) -0.0008(12) 0.0004(11)
C7 0.0230(15) 0.0203(14) 0.0192(15) -0.0023(12) 0.0019(12) -0.0020(12)
C4 0.0199(15) 0.0302(16) 0.0232(16) -0.0008(13) 0.0027(12) -0.0057(12)
C3 0.0151(15) 0.0243(15) 0.0292(18) -0.0041(13) 0.0013(12) -0.0013(11)
C1 0.0209(15) 0.0173(14) 0.0177(15) -0.0019(11) 0.0045(12) -0.0010(11)

loop_
_atom_type_symbol
_atom_type_description
_atom_type_scat_dispersion_real
_atom_type_scat_dispersion_imag
_atom_type_scat_source
C C 0.0033 0.0016 'International Tables Vol C Tables 4.2.6.8 and 6.1.1.4'
H H 0.0000 0.0000 'International Tables Vol C Tables 4.2.6.8 and 6.1.1.4'
Br Br -0.2901 2.4595 'International Tables Vol C Tables 4.2.6.8 and 6.1.1.4'
O O 0.0106 0.0060 'International Tables Vol C Tables 4.2.6.8 and 6.1.1.4'

loop_
_geom_angle_atom_site_label_1
_geom_angle_atom_site_label_2
_geom_angle_atom_site_label_3
_geom_angle
C5 O2 C4 114.8(2)
C11 C6 C5 120.8(3)
C11 C6 C7 118.5(3)
C7 C6 C5 120.7(3)
C6 C11 H11 119.8
C10 C11 C6 120.5(3)
C10 C11 H11 119.8
O1 C2 C3 123.7(3)
O1 C2 C1 123.8(3)
C1 C2 C3 112.5(3)
C11 C10 H10 120.1
C9 C10 C11 119.7(3)
C9 C10 H10 120.1
C10 C9 H9 119.5
C8 C9 C10 120.9(3)
C8 C9 H9 119.5
C9 C8 H8 120.7
C9 C8 C7 118.6(3)
C7 C8 H8 120.7
O2 C5 C6 112.3(3)
O2 C5 C1 122.7(3)
C1 C5 C6 124.9(3)
C6 C7 Br2 119.2(2)
C8 C7 Br2 119.1(2)
C8 C7 C6 121.7(3)
O2 C4 H4A 109.6
O2 C4 H4B 109.6
O2 C4 C3 110.4(2)
H4A C4 H4B 108.1
C3 C4 H4A 109.6
C3 C4 H4B 109.6
C2 C3 H3A 109.6
C2 C3 H3B 109.6
C4 C3 C2 110.4(2)
C4 C3 H3A 109.6
C4 C3 H3B 109.6
H3A C3 H3B 108.1
C2 C1 Br1 116.8(2)
C5 C1 Br1 120.2(2)
C5 C1 C2 123.0(3)

loop_
_geom_bond_atom_site_label_1
_geom_bond_atom_site_label_2
_geom_bond_distance
Br1 C1 1.899(3)
Br2 C7 1.902(3)
O1 C2 1.216(4)
O2 C5 1.350(3)
O2 C4 1.458(3)
C6 C11 1.388(4)
C6 C5 1.487(4)
C6 C7 1.388(4)
C11 H11 0.9500
C11 C10 1.386(4)
C2 C3 1.514(4)
C2 C1 1.460(4)
C10 H10 0.9500
C10 C9 1.381(4)
C9 H9 0.9500
C9 C8 1.380(4)
C8 H8 0.9500
C8 C7 1.385(4)
C5 C1 1.354(5)
C4 H4A 0.9900
C4 H4B 0.9900
C4 C3 1.509(4)
C3 H3A 0.9900
C3 H3B 0.9900

loop_
_geom_torsion_atom_site_label_1
_geom_torsion_atom_site_label_2
_geom_torsion_atom_site_label_3
_geom_torsion_atom_site_label_4
_geom_torsion
O1 C2 C3 C4 -146.7(3)
O1 C2 C1 Br1 -3.9(4)
O1 C2 C1 C5 177.8(3)
O2 C5 C1 Br1 175.85(19)
O2 C5 C1 C2 -5.9(4)
O2 C4 C3 C2 -58.1(3)
C6 C11 C10 C9 -0.2(5)
C6 C5 C1 Br1 -3.4(4)
C6 C5 C1 C2 174.9(3)
C11 C6 C5 O2 105.1(3)
C11 C6 C5 C1 -75.6(4)
C11 C6 C7 Br2 177.7(2)
C11 C6 C7 C8 0.3(4)
C11 C10 C9 C8 -0.3(5)
C10 C9 C8 C7 0.8(5)
C9 C8 C7 Br2 -178.2(2)
C9 C8 C7 C6 -0.8(5)
C5 O2 C4 C3 50.2(3)
C5 C6 C11 C10 -179.8(3)
C5 C6 C7 Br2 -2.3(4)
C5 C6 C7 C8 -179.7(3)
C7 C6 C11 C10 0.2(5)
C7 C6 C5 O2 -74.9(3)
C7 C6 C5 C1 104.4(4)
C4 O2 C5 C6 161.0(2)
C4 O2 C5 C1 -18.3(4)
C3 C2 C1 Br1 174.51(19)
C3 C2 C1 C5 -3.8(4)
C1 C2 C3 C4 34.9(3)
